data_2231830
loop_
_publ_author_name
'Rodrigues, Vinola Z.'
'Foro, Sabine'
'Gowda, B. Thimme'

_publ_section_title
;
 2,4-Dichloro-<i>N</i>-(3,4-dimethylphenyl)benzenesulfonamide
;
_journal_coeditor_code BT5644
_journal_issue 10
_journal_name_full 'Acta Crystallographica Section E'
_journal_page_first o2712
_journal_paper_doi 10.1107/S1600536811038256
_journal_volume 67
_journal_year 2011
_chemical_formula_iupac 'C14 H13 Cl2 N O2 S'
_chemical_formula_moiety 'C14 H13 Cl2 N O2 S'
_chemical_formula_sum 'C14 H13 Cl2 N O2 S'
_chemical_formula_weight 330.21
_chemical_name_systematic
;
2,4-Dichloro-<i>N</i>-(3,4-dimethylphenyl)benzenesulfonamide
;
_space_group_IT_number 14
_symmetry_cell_setting monoclinic
_symmetry_space_group_name_Hall '-P 2ybc'
_symmetry_space_group_name_H-M 'P 1 21/c 1'
_atom_sites_solution_hydrogens geom
_atom_sites_solution_primary direct
_atom_sites_solution_secondary difmap
_audit_creation_method SHELXL-97
_cell_angle_alpha 90.00
_cell_angle_beta 101.840(9)
_cell_angle_gamma 90.00
_cell_formula_units_Z 4
_cell_length_a 7.8381(6)
_cell_length_b 14.7780(10)
_cell_length_c 13.6600(10)
_cell_measurement_reflns_used 2657
_cell_measurement_temperature 293(2)
_cell_measurement_theta_max 27.77
_cell_measurement_theta_min 2.65
_cell_volume 1548.6(2)
_computing_cell_refinement
;
CrysAlis RED (Oxford Diffraction, 2009)
;
_computing_data_collection
;
CrysAlis CCD (Oxford Diffraction, 2009)
;
_computing_data_reduction
;
CrysAlis RED (Oxford Diffraction, 2009)
;
_computing_molecular_graphics 'PLATON (Spek, 2009)'
_computing_publication_material 'SHELXL97 (Sheldrick, 2008)'
_computing_structure_refinement 'SHELXL97 (Sheldrick, 2008)'
_computing_structure_solution 'SHELXS97 (Sheldrick, 2008)'
_diffrn_ambient_temperature 293(2)
_diffrn_measured_fraction_theta_full 0.998
_diffrn_measured_fraction_theta_max 0.998
_diffrn_measurement_device_type
;
Oxford Diffraction Xcalibur diffractometer
with Sapphire CCD detector
;
_diffrn_measurement_method
;
Rotation method data acquisition using omega scans.
;
_diffrn_radiation_monochromator graphite
_diffrn_radiation_source 'fine-focus sealed tube'
_diffrn_radiation_type MoK\a
_diffrn_radiation_wavelength 0.71073
_diffrn_reflns_av_R_equivalents 0.0114
_diffrn_reflns_av_sigmaI/netI 0.0180
_diffrn_reflns_limit_h_max 9
_diffrn_reflns_limit_h_min -9
_diffrn_reflns_limit_k_max 18
_diffrn_reflns_limit_k_min -14
_diffrn_reflns_limit_l_max 16
_diffrn_reflns_limit_l_min -17
_diffrn_reflns_number 6193
_diffrn_reflns_theta_full 26.37
_diffrn_reflns_theta_max 26.37
_diffrn_reflns_theta_min 2.66
_diffrn_standards_decay_% 0
_diffrn_standards_number 0
_exptl_absorpt_coefficient_mu 0.553
_exptl_absorpt_correction_T_max 0.8428
_exptl_absorpt_correction_T_min 0.7849
_exptl_absorpt_correction_type multi-scan
_exptl_absorpt_process_details
;
(CrysAlis RED; Oxford Diffraction, 2009)
;
_exptl_crystal_colour 'light pink'
_exptl_crystal_density_diffrn 1.416
_exptl_crystal_density_method 'not measured'
_exptl_crystal_description prism
_exptl_crystal_F_000 680
_exptl_crystal_size_max 0.46
_exptl_crystal_size_mid 0.44
_exptl_crystal_size_min 0.32
_refine_diff_density_max 0.359
_refine_diff_density_min -0.395
_refine_ls_extinction_method none
_refine_ls_goodness_of_fit_ref 1.025
_refine_ls_hydrogen_treatment mixed
_refine_ls_matrix_type full
_refine_ls_number_parameters 186
_refine_ls_number_reflns 3155
_refine_ls_number_restraints 1
_refine_ls_restrained_S_all 1.025
_refine_ls_R_factor_all 0.0525
_refine_ls_R_factor_gt 0.0381
_refine_ls_shift/su_max 0.000
_refine_ls_shift/su_mean 0.000
_refine_ls_structure_factor_coef Fsqd
_refine_ls_weighting_details 'calc w=1/[\s^2^(Fo^2^)+(0.0533P)^2^+0.5615P] where P=(Fo^2^+2Fc^2^)/3'
_refine_ls_weighting_scheme calc
_refine_ls_wR_factor_gt 0.0974
_refine_ls_wR_factor_ref 0.1053
_reflns_number_gt 2447
_reflns_number_total 3155
_reflns_threshold_expression >2\s(I)
_cod_data_source_file bt5644.cif
_cod_data_source_block I
_cod_original_cell_volume 1548.59(19)
_cod_original_sg_symbol_H-M 'P 21/c'
_cod_database_code 2231830
_cod_database_fobs_code 2231830

loop_
_symmetry_equiv_pos_as_xyz
'x, y, z'
'-x, y+1/2, -z+1/2'
'-x, -y, -z'
'x, -y-1/2, z-1/2'

loop_
_atom_site_type_symbol
_atom_site_label
_atom_site_fract_x
_atom_site_fract_y
_atom_site_fract_z
_atom_site_U_iso_or_equiv
_atom_site_adp_type
_atom_site_calc_flag
_atom_site_refinement_flags
_atom_site_occupancy
_atom_site_symmetry_multiplicity
Cl Cl1 0.34354(8) 0.43015(5) 0.08084(5) 0.0707(2) Uani d . 1 1
Cl Cl2 0.60591(10) 0.20253(6) 0.37736(7) 0.0976(3) Uani d . 1 1
S S1 -0.05081(6) 0.38265(3) 0.10982(4) 0.04088(15) Uani d . 1 1
O O1 -0.04339(19) 0.37506(10) 0.00605(10) 0.0515(4) Uani d . 1 1
O O2 -0.19273(18) 0.34323(11) 0.14429(12) 0.0558(4) Uani d . 1 1
N N1 -0.0465(2) 0.48983(12) 0.13356(12) 0.0444(4) Uani d D 1 1
H H1N 0.010(3) 0.5191(15) 0.0985(16) 0.053 Uiso d D 1 1
C C1 0.1397(2) 0.33428(13) 0.18378(13) 0.0372(4) Uani d . 1 1
C C2 0.3069(3) 0.35329(14) 0.16991(15) 0.0451(5) Uani d . 1 1
C C3 0.4500(3) 0.31241(17) 0.22924(18) 0.0579(6) Uani d . 1 1
H H3 0.5617 0.3246 0.2195 0.069 Uiso calc R 1 1
C C4 0.4251(3) 0.25347(16) 0.30303(17) 0.0557(6) Uani d . 1 1
C C5 0.2625(3) 0.23435(15) 0.31959(16) 0.0502(5) Uani d . 1 1
H H5 0.2483 0.1949 0.3704 0.060 Uiso calc R 1 1
C C6 0.1197(3) 0.27492(13) 0.25921(15) 0.0433(5) Uani d . 1 1
H H6 0.0084 0.2622 0.2694 0.052 Uiso calc R 1 1
C C7 -0.0452(3) 0.52380(13) 0.23208(14) 0.0424(4) Uani d . 1 1
C C8 -0.1957(3) 0.52055(16) 0.26998(17) 0.0530(5) Uani d . 1 1
H H8 -0.2953 0.4936 0.2327 0.064 Uiso calc R 1 1
C C9 -0.1994(4) 0.55708(16) 0.36325(19) 0.0631(7) Uani d . 1 1
C C10 -0.0514(4) 0.59808(16) 0.41788(18) 0.0655(7) Uani d . 1 1
C C11 0.0974(4) 0.60113(17) 0.37911(18) 0.0648(7) Uani d . 1 1
H H11 0.1966 0.6289 0.4158 0.078 Uiso calc R 1 1
C C12 0.1028(3) 0.56374(15) 0.28668(17) 0.0532(5) Uani d . 1 1
H H12 0.2048 0.5656 0.2620 0.064 Uiso calc R 1 1
C C13 -0.3662(5) 0.5535(2) 0.4015(3) 0.1035(12) Uani d . 1 1
H H13A -0.4509 0.5183 0.3566 0.124 Uiso calc R 1 1
H H13B -0.4098 0.6138 0.4056 0.124 Uiso calc R 1 1
H H13C -0.3442 0.5262 0.4666 0.124 Uiso calc R 1 1
C C14 -0.0508(6) 0.6415(2) 0.5189(2) 0.1010(12) Uani d . 1 1
H H14A -0.0870 0.5978 0.5625 0.121 Uiso calc R 1 1
H H14B -0.1297 0.6919 0.5102 0.121 Uiso calc R 1 1
H H14C 0.0647 0.6622 0.5477 0.121 Uiso calc R 1 1

loop_
_atom_site_aniso_label
_atom_site_aniso_U_11
_atom_site_aniso_U_22
_atom_site_aniso_U_33
_atom_site_aniso_U_12
_atom_site_aniso_U_13
_atom_site_aniso_U_23
Cl1 0.0485(3) 0.0890(5) 0.0782(4) -0.0019(3) 0.0215(3) 0.0324(4)
Cl2 0.0711(5) 0.1047(6) 0.1041(6) 0.0292(4) -0.0126(4) 0.0312(5)
S1 0.0337(3) 0.0458(3) 0.0413(3) -0.0019(2) 0.00329(19) -0.0010(2)
O1 0.0539(9) 0.0573(9) 0.0392(8) -0.0029(7) 0.0001(6) -0.0048(7)
O2 0.0350(8) 0.0619(10) 0.0708(10) -0.0070(7) 0.0113(7) 0.0043(8)
N1 0.0491(10) 0.0431(10) 0.0424(9) 0.0035(8) 0.0125(7) 0.0046(7)
C1 0.0359(9) 0.0371(10) 0.0373(10) -0.0003(8) 0.0050(7) -0.0038(8)
C2 0.0386(10) 0.0484(12) 0.0489(11) 0.0012(9) 0.0105(9) 0.0046(9)
C3 0.0366(11) 0.0658(15) 0.0698(15) 0.0056(10) 0.0075(10) 0.0073(12)
C4 0.0505(13) 0.0530(13) 0.0573(13) 0.0127(10) -0.0037(10) 0.0027(11)
C5 0.0624(14) 0.0438(12) 0.0429(11) 0.0035(10) 0.0070(10) 0.0024(9)
C6 0.0468(11) 0.0412(11) 0.0428(11) -0.0043(9) 0.0110(9) -0.0029(8)
C7 0.0489(11) 0.0374(10) 0.0415(10) 0.0080(9) 0.0111(9) 0.0056(8)
C8 0.0531(12) 0.0522(13) 0.0566(13) 0.0066(10) 0.0175(10) 0.0058(10)
C9 0.0836(18) 0.0539(14) 0.0609(14) 0.0125(13) 0.0358(14) 0.0099(12)
C10 0.109(2) 0.0430(13) 0.0481(13) 0.0076(13) 0.0249(14) 0.0051(10)
C11 0.0867(19) 0.0515(14) 0.0520(14) -0.0050(12) 0.0047(13) -0.0016(11)
C12 0.0547(13) 0.0509(13) 0.0538(13) 0.0017(10) 0.0106(10) 0.0001(10)
C13 0.109(3) 0.117(3) 0.104(2) 0.014(2) 0.067(2) 0.005(2)
C14 0.187(4) 0.0650(18) 0.0592(17) 0.007(2) 0.045(2) -0.0059(14)

loop_
_atom_type_symbol
_atom_type_description
_atom_type_scat_dispersion_real
_atom_type_scat_dispersion_imag
_atom_type_scat_source
C C 0.0033 0.0016 'International Tables Vol C Tables 4.2.6.8 and 6.1.1.4'
H H 0.0000 0.0000 'International Tables Vol C Tables 4.2.6.8 and 6.1.1.4'
Cl Cl 0.1484 0.1585 'International Tables Vol C Tables 4.2.6.8 and 6.1.1.4'
N N 0.0061 0.0033 'International Tables Vol C Tables 4.2.6.8 and 6.1.1.4'
O O 0.0106 0.0060 'International Tables Vol C Tables 4.2.6.8 and 6.1.1.4'
S S 0.1246 0.1234 'International Tables Vol C Tables 4.2.6.8 and 6.1.1.4'

loop_
_geom_angle_atom_site_label_1
_geom_angle_atom_site_label_2
_geom_angle_atom_site_label_3
_geom_angle
O2 S1 O1 119.28(9)
O2 S1 N1 108.75(9)
O1 S1 N1 105.76(9)
O2 S1 C1 105.73(9)
O1 S1 C1 109.36(9)
N1 S1 C1 107.48(9)
C7 N1 S1 121.82(14)
C7 N1 H1N 117.0(16)
S1 N1 H1N 112.7(16)
C6 C1 C2 118.84(18)
C6 C1 S1 117.93(15)
C2 C1 S1 123.23(15)
C3 C2 C1 120.41(19)
C3 C2 Cl1 117.90(16)
C1 C2 Cl1 121.67(15)
C4 C3 C2 119.1(2)
C4 C3 H3 120.4
C2 C3 H3 120.4
C5 C4 C3 121.9(2)
C5 C4 Cl2 119.33(18)
C3 C4 Cl2 118.78(18)
C4 C5 C6 118.6(2)
C4 C5 H5 120.7
C6 C5 H5 120.7
C1 C6 C5 121.09(19)
C1 C6 H6 119.5
C5 C6 H6 119.5
C12 C7 C8 120.1(2)
C12 C7 N1 120.07(19)
C8 C7 N1 119.79(19)
C9 C8 C7 120.7(2)
C9 C8 H8 119.7
C7 C8 H8 119.7
C10 C9 C8 119.4(2)
C10 C9 C13 121.4(3)
C8 C9 C13 119.2(3)
C11 C10 C9 119.3(2)
C11 C10 C14 119.4(3)
C9 C10 C14 121.3(3)
C10 C11 C12 121.6(2)
C10 C11 H11 119.2
C12 C11 H11 119.2
C7 C12 C11 119.0(2)
C7 C12 H12 120.5
C11 C12 H12 120.5
C9 C13 H13A 109.5
C9 C13 H13B 109.5
H13A C13 H13B 109.5
C9 C13 H13C 109.5
H13A C13 H13C 109.5
H13B C13 H13C 109.5
C10 C14 H14A 109.5
C10 C14 H14B 109.5
H14A C14 H14B 109.5
C10 C14 H14C 109.5
H14A C14 H14C 109.5
H14B C14 H14C 109.5

loop_
_geom_bond_atom_site_label_1
_geom_bond_atom_site_label_2
_geom_bond_distance
Cl1 C2 1.731(2)
Cl2 C4 1.736(2)
S1 O2 1.4190(15)
S1 O1 1.4349(15)
S1 N1 1.6157(18)
S1 C1 1.7724(19)
N1 C7 1.434(2)
N1 H1N 0.834(16)
C1 C6 1.386(3)
C1 C2 1.391(3)
C2 C3 1.381(3)
C3 C4 1.376(3)
C3 H3 0.9300
C4 C5 1.369(3)
C5 C6 1.383(3)
C5 H5 0.9300
C6 H6 0.9300
C7 C12 1.377(3)
C7 C8 1.382(3)
C8 C9 1.390(3)
C8 H8 0.9300
C9 C10 1.384(4)
C9 C13 1.505(4)
C10 C11 1.377(4)
C10 C14 1.521(3)
C11 C12 1.387(3)
C11 H11 0.9300
C12 H12 0.9300
C13 H13A 0.9600
C13 H13B 0.9600
C13 H13C 0.9600
C14 H14A 0.9600
C14 H14B 0.9600
C14 H14C 0.9600

loop_
_geom_hbond_atom_site_label_D
_geom_hbond_atom_site_label_H
_geom_hbond_atom_site_label_A
_geom_hbond_site_symmetry_A
_geom_hbond_distance_DH
_geom_hbond_distance_HA
_geom_hbond_distance_DA
_geom_hbond_angle_DHA
N1 H1N O1 3_565 0.834(16) 2.171(18) 2.945(2) 154(2)

loop_
_geom_torsion_atom_site_label_1
_geom_torsion_atom_site_label_2
_geom_torsion_atom_site_label_3
_geom_torsion_atom_site_label_4
_geom_torsion
O2 S1 N1 C7 53.19(18)
O1 S1 N1 C7 -177.58(15)
C1 S1 N1 C7 -60.84(18)
O2 S1 C1 C6 -2.88(18)
O1 S1 C1 C6 -132.49(15)
N1 S1 C1 C6 113.15(16)
O2 S1 C1 C2 177.36(17)
O1 S1 C1 C2 47.75(19)
N1 S1 C1 C2 -66.61(19)
C6 C1 C2 C3 1.1(3)
S1 C1 C2 C3 -179.13(17)
C6 C1 C2 Cl1 -177.31(15)
S1 C1 C2 Cl1 2.4(3)
C1 C2 C3 C4 -0.8(4)
Cl1 C2 C3 C4 177.71(19)
C2 C3 C4 C5 -0.2(4)
C2 C3 C4 Cl2 -179.91(18)
C3 C4 C5 C6 0.8(3)
Cl2 C4 C5 C6 -179.48(16)
C2 C1 C6 C5 -0.5(3)
S1 C1 C6 C5 179.74(15)
C4 C5 C6 C1 -0.5(3)
S1 N1 C7 C12 109.5(2)
S1 N1 C7 C8 -73.8(2)
C12 C7 C8 C9 -0.2(3)
N1 C7 C8 C9 -176.85(19)
C7 C8 C9 C10 0.8(3)
C7 C8 C9 C13 179.1(2)
C8 C9 C10 C11 -0.6(4)
C13 C9 C10 C11 -178.9(3)
C8 C9 C10 C14 178.1(2)
C13 C9 C10 C14 -0.1(4)
C9 C10 C11 C12 -0.3(4)
C14 C10 C11 C12 -179.0(2)
C8 C7 C12 C11 -0.7(3)
N1 C7 C12 C11 175.98(19)
C10 C11 C12 C7 0.9(3)

loop_
_cod_related_entry_id
_cod_related_entry_database
_cod_related_entry_code
1 ChemSpider 30657013
